data_4322552
loop_
_publ_author_name
'Sanjib Ganguly'
'Soma Karmakar'
'Chandan Kumar Pal'
'Animesh Chakravorty'

_publ_section_title
;
 Regiospecific Oximato Coordination at the Oxygen Site: Ligand Design and
 Low-Spin MnII and FeII/III Species
;
_journal_name_full 'Inorganic Chemistry'
_journal_page_first 5984
_journal_page_last 5987
_journal_paper_doi 10.1021/ic9907011
_journal_volume 38
_journal_year 1999
_chemical_formula_sum 'C25 H19 Cl2 Fe N8 O2'
_chemical_formula_weight 590.23
_chemical_name_systematic
; 
 ? 
;
_space_group_IT_number 15
_symmetry_cell_setting monoclinic
_symmetry_space_group_name_Hall '-I 2ya'
_symmetry_space_group_name_H-M 'I 1 2/a 1'
_atom_sites_solution_hydrogens geom
_atom_sites_solution_primary direct
_atom_sites_solution_secondary difmap
_audit_creation_method SHELXL
_cell_angle_alpha 90.00
_cell_angle_beta 92.35(4)
_cell_angle_gamma 90.00
_cell_formula_units_Z 4
_cell_length_a 14.254(6)
_cell_length_b 10.742(6)
_cell_length_c 16.719(8)
_cell_measurement_reflns_used 30
_cell_measurement_temperature 293(2)
_cell_measurement_theta_max 14
_cell_measurement_theta_min 7
_cell_volume 2558(2)
_computing_cell_refinement 'Siemens Shelxtl-Plus, (Sheldrick, 1990)'
_computing_data_collection 'Siemens Shelxtl-Plus, (Sheldrick, 1990)'
_computing_data_reduction 'Siemens Shelxtl-Plus, (Sheldrick, 1990)'
_computing_molecular_graphics 'SHELXTL V-5.03  (Sheldrick, 1994)'
_computing_publication_material 'SHELXTL V-5.03  (Sheldrick, 1994)'
_computing_structure_refinement 'SHELXTL V-5.03  (Sheldrick, 1994)'
_computing_structure_solution 'SHELXTL V-5.03  (Sheldrick, 1994)'
_diffrn_ambient_temperature 293(2)
_diffrn_measurement_device 'Siemens R3m/V'
_diffrn_measurement_method '\w scan'
_diffrn_radiation_monochromator graphite
_diffrn_radiation_source 'fine-focus sealed tube'
_diffrn_radiation_type MoK\a
_diffrn_radiation_wavelength 0.71073
_diffrn_reflns_av_R_equivalents 0.0549
_diffrn_reflns_av_sigmaI/netI 0.1581
_diffrn_reflns_limit_h_max 16
_diffrn_reflns_limit_h_min 0
_diffrn_reflns_limit_k_max 12
_diffrn_reflns_limit_k_min 0
_diffrn_reflns_limit_l_max 19
_diffrn_reflns_limit_l_min -19
_diffrn_reflns_number 2442
_diffrn_reflns_theta_max 25.05
_diffrn_reflns_theta_min 2.25
_diffrn_standards_decay_% Nil
_diffrn_standards_interval_count 198
_diffrn_standards_number 2
_exptl_absorpt_coefficient_mu 0.839
_exptl_absorpt_correction_T_max 0.776
_exptl_absorpt_correction_T_min 0.713
_exptl_absorpt_correction_type 'Semi empirical'
_exptl_crystal_colour 'Dark green'
_exptl_crystal_density_diffrn 1.533
_exptl_crystal_description Parallelopiped
_exptl_crystal_F_000 1204
_exptl_crystal_size_max 0.4
_exptl_crystal_size_mid 0.3
_exptl_crystal_size_min 0.3
_refine_diff_density_max 0.421
_refine_diff_density_min -0.417
_refine_diff_density_rms 0.084
_refine_ls_extinction_method none
_refine_ls_goodness_of_fit_all 1.042
_refine_ls_goodness_of_fit_obs 1.162
_refine_ls_matrix_type full
_refine_ls_number_parameters 193
_refine_ls_number_reflns 2252
_refine_ls_number_restraints 0
_refine_ls_restrained_S_all 1.195
_refine_ls_restrained_S_obs 1.162
_refine_ls_R_factor_all 0.2090
_refine_ls_R_factor_obs 0.0821
_refine_ls_shift/esd_max 0.001
_refine_ls_shift/esd_mean 0.000
_refine_ls_structure_factor_coef Fsqd
_refine_ls_weighting_details 'w=1/[\s^2^(Fo^2^)+(0.0802P)^2^+9.0537P] where P=(Fo^2^+2Fc^2^)/3'
_refine_ls_weighting_scheme calc
_refine_ls_wR_factor_all 0.2608
_refine_ls_wR_factor_obs 0.1633
_reflns_number_observed 1023
_reflns_number_total 2257
_reflns_observed_criterion >2sigma(I)
_cod_data_source_file ic9907011_2.cif
_cod_data_source_block '[Fe(HL)2].CH2Cl2'
_cod_depositor_comments
;
The following automatic conversions were performed:

'_geom_bond_publ_flag' value 'Y' changed to 'y' according to the
built-in table from CIF Core dictionary named 'cif_core.dic' version
2.4.1 from 2010-06-29 (9 times).

'_geom_angle_publ_flag' value 'Y'
changed to 'y' according to the built-in table from CIF Core
dictionary named 'cif_core.dic' version 2.4.1 from 2010-06-29 (21
time).

Automatic conversion script
Id: cif_fix_values 1673 2011-04-08 12:14:43Z adriana 

The following automatic conversions were performed:

'_refine_ls_weighting_scheme' value 'calc
w=1/[\s^2^(Fo^2^)+(0.0802P)^2^+9.0537P] where P=(Fo^2^+2Fc^2^)/3' was
changed to 'calc'. New tag '_refine_ls_weighting_details' was
created. The value of the new tag was set to
'w=1/[\s^2^(Fo^2^)+(0.0802P)^2^+9.0537P] where P=(Fo^2^+2Fc^2^)/3'.

Automatic conversion script
Id: cif_fix_values 3143 2015-03-26 13:38:13Z robertas 
;
_cod_original_cell_volume 2557.8(22)
_cod_database_code 4322552

loop_
_symmetry_equiv_pos_as_xyz
'x, y, z'
'-x+1/2, y, -z'
'x+1/2, y+1/2, z+1/2'
'-x+1, y+1/2, -z+1/2'
'-x, -y, -z'
'x-1/2, -y, z'
'-x+1/2, -y+1/2, -z+1/2'
'x, -y+1/2, z+1/2'

loop_
_atom_site_aniso_label
_atom_site_aniso_U_11
_atom_site_aniso_U_22
_atom_site_aniso_U_33
_atom_site_aniso_U_23
_atom_site_aniso_U_13
_atom_site_aniso_U_12
Fe 0.0537(12) 0.0382(10) 0.0424(10) 0.000 -0.0076(8) 0.000
O1 0.054(4) 0.045(4) 0.071(4) -0.016(3) 0.002(3) -0.012(3)
N1 0.061(5) 0.042(4) 0.039(4) -0.004(3) -0.010(4) 0.002(4)
N4 0.060(5) 0.056(4) 0.042(4) -0.008(4) 0.001(3) -0.024(4)
N3 0.048(4) 0.042(4) 0.043(4) -0.001(4) -0.012(3) -0.003(4)
N2 0.056(5) 0.045(4) 0.060(5) -0.011(4) 0.004(4) -0.011(4)
C12 0.062(6) 0.047(5) 0.047(5) -0.003(5) -0.001(5) 0.003(5)
C11 0.058(6) 0.068(7) 0.055(6) 0.003(5) 0.001(5) 0.001(5)
C10 0.084(8) 0.066(7) 0.043(6) 0.005(5) 0.020(6) 0.016(6)
C9 0.085(9) 0.070(7) 0.053(7) -0.012(6) -0.001(6) -0.008(6)
C8 0.066(7) 0.070(7) 0.050(6) -0.010(5) 0.000(5) -0.009(6)
C7 0.058(6) 0.034(4) 0.038(5) 0.009(4) -0.005(4) 0.005(4)
C6 0.065(6) 0.045(6) 0.040(5) -0.011(4) -0.006(5) 0.006(5)
C5 0.073(6) 0.043(5) 0.031(5) 0.003(4) -0.007(5) -0.012(5)
C1 0.081(7) 0.057(6) 0.052(6) -0.001(5) -0.012(5) 0.006(5)
C2 0.104(9) 0.054(6) 0.062(7) -0.024(5) -0.022(6) -0.010(6)
C3 0.108(9) 0.058(7) 0.069(7) -0.011(6) -0.031(7) -0.024(6)
C4 0.086(7) 0.062(6) 0.049(5) -0.004(5) -0.017(5) -0.032(6)
C1S 0.204(23) 0.037(10) 0.331(33) 0.000 0.189(24) 0.000
Cl1S 0.157(4) 0.164(4) 0.226(5) -0.071(4) 0.095(4) -0.033(3)

loop_
_atom_site_label
_atom_site_type_symbol
_atom_site_fract_x
_atom_site_fract_y
_atom_site_fract_z
_atom_site_U_iso_or_equiv
_atom_site_thermal_displace_type
_atom_site_occupancy
_atom_site_calc_flag
_atom_site_refinement_flags
_atom_site_disorder_group
Fe Fe 0.7500 -0.0283(2) 0.0000 0.0450(6) Uani 1 d S .
O1 O 0.7957(4) 0.0946(5) 0.0746(4) 0.057(2) Uani 1 d . .
N1 N 0.6690(5) -0.1579(6) -0.0492(4) 0.048(2) Uani 1 d . .
N4 N 0.5759(5) -0.0946(7) 0.0549(4) 0.052(2) Uani 1 d . .
N3 N 0.6495(4) -0.0244(6) 0.0657(4) 0.044(2) Uani 1 d . .
N2 N 0.7380(5) 0.1198(6) 0.1333(4) 0.053(2) Uani 1 d . .
C12 C 0.5013(6) 0.0280(9) 0.1932(5) 0.052(2) Uani 1 d . .
C11 C 0.4397(7) 0.0561(9) 0.2529(6) 0.060(3) Uani 1 d . .
C10 C 0.4668(8) 0.1404(10) 0.3133(6) 0.064(3) Uani 1 d . .
C9 C 0.5558(9) 0.1891(10) 0.3131(7) 0.069(3) Uani 1 d . .
C8 C 0.6171(8) 0.1632(9) 0.2553(6) 0.062(3) Uani 1 d . .
C7 C 0.5906(6) 0.0799(7) 0.1929(5) 0.043(2) Uani 1 d . .
C6 C 0.6589(6) 0.0574(7) 0.1307(5) 0.050(2) Uani 1 d . .
C5 C 0.5880(7) -0.1704(8) -0.0119(5) 0.049(2) Uani 1 d . .
C1 C 0.6856(7) -0.2307(9) -0.1126(5) 0.064(3) Uani 1 d . .
H1 H 0.7417(7) -0.2223(9) -0.1386(5) 0.077 Uiso 1 calc R .
C2 C 0.6201(8) -0.3179(9) -0.1394(6) 0.074(3) Uani 1 d . .
H2 H 0.6331(8) -0.3696(9) -0.1822(6) 0.089 Uiso 1 calc R .
C3 C 0.5362(8) -0.3280(9) -0.1028(6) 0.079(3) Uani 1 d . .
H3 H 0.4908(8) -0.3842(9) -0.1217(6) 0.095 Uiso 1 calc R .
C4 C 0.5198(7) -0.2542(8) -0.0377(5) 0.066(3) Uani 1 d . .
H4 H 0.4638(7) -0.2605(8) -0.0114(5) 0.080 Uiso 1 calc R .
C1S C 0.7500 0.3941(15) 0.0000 0.186(13) Uani 1 d S .
H1S H 0.7500 0.3075(15) 0.0000 0.223 Uiso 1 calc SR .
Cl1S Cl 0.6875(3) 0.4648(5) 0.0632(3) 0.180(2) Uani 1 d . .
H11 H 0.3744(50) 0.0228(66) 0.2476(39) 0.042(21) Uiso 1 d . .
H10 H 0.4205(56) 0.1637(70) 0.3498(47) 0.054(25) Uiso 1 d . .
H12 H 0.4825(56) -0.0282(79) 0.1508(51) 0.069(27) Uiso 1 d . .
H9 H 0.5697(63) 0.2331(87) 0.3552(58) 0.074(34) Uiso 1 d . .
H8 H 0.6838(54) 0.1899(68) 0.2599(43) 0.049(24) Uiso 1 d . .

loop_
_atom_type_symbol
_atom_type_description
_atom_type_scat_dispersion_real
_atom_type_scat_dispersion_imag
_atom_type_scat_source
C C 0.0033 0.0016 'International Tables Vol C Tables 4.2.6.8 and 6.1.1.4'
H H 0.0000 0.0000 'International Tables Vol C Tables 4.2.6.8 and 6.1.1.4'
N N 0.0061 0.0033 'International Tables Vol C Tables 4.2.6.8 and 6.1.1.4'
O O 0.0106 0.0060 'International Tables Vol C Tables 4.2.6.8 and 6.1.1.4'
Fe Fe 0.3463 0.8444 'International Tables Vol C Tables 4.2.6.8 and 6.1.1.4'
Cl Cl 0.1484 0.1585 'International Tables Vol C Tables 4.2.6.8 and 6.1.1.4'

loop_
_geom_angle_atom_site_label_1
_geom_angle_atom_site_label_2
_geom_angle_atom_site_label_3
_geom_angle
_geom_angle_site_symmetry_1
_geom_angle_site_symmetry_3
_geom_angle_publ_flag
N3 Fe N3 177.4(4) 2_655 . y
N3 Fe O1 96.9(3) 2_655 . y
N3 Fe O1 81.2(3) . . y
N3 Fe O1 81.2(3) 2_655 2_655 y
N3 Fe O1 96.9(3) . 2_655 y
O1 Fe O1 92.7(4) . 2_655 y
N3 Fe N1 103.0(3) 2_655 . y
N3 Fe N1 78.9(3) . . y
O1 Fe N1 160.0(3) . . y
O1 Fe N1 92.1(2) 2_655 . y
N3 Fe N1 78.9(3) 2_655 2_655 y
N3 Fe N1 103.0(3) . 2_655 y
O1 Fe N1 92.1(2) . 2_655 y
O1 Fe N1 160.0(3) 2_655 2_655 y
N1 Fe N1 89.9(4) . 2_655 y
N2 O1 Fe 114.6(4) . . y
C5 N1 C1 119.4(8) . . ?
C5 N1 Fe 112.2(5) . . y
C1 N1 Fe 128.4(7) . . ?
N3 N4 C5 108.9(7) . . y
N4 N3 C6 121.6(7) . . ?
N4 N3 Fe 123.2(5) . . y
C6 N3 Fe 115.2(6) . . y
C6 N2 O1 115.4(7) . . y
C11 C12 C7 121.4(9) . . ?
C12 C11 C10 119.7(10) . . ?
C9 C10 C11 118.2(10) . . ?
C8 C9 C10 123.0(11) . . ?
C9 C8 C7 119.7(10) . . ?
C12 C7 C8 117.9(9) . . ?
C12 C7 C6 124.7(8) . . ?
C8 C7 C6 117.4(8) . . ?
N2 C6 N3 113.6(8) . . ?
N2 C6 C7 119.0(7) . . ?
N3 C6 C7 127.3(8) . . ?
N1 C5 C4 121.9(8) . . ?
N1 C5 N4 116.7(7) . . ?
C4 C5 N4 121.4(9) . . ?
N1 C1 C2 120.7(10) . . ?
C3 C2 C1 119.9(9) . . ?
C2 C3 C4 119.2(9) . . ?
C3 C4 C5 118.9(10) . . ?
Cl1S C1S Cl1S 123.4(11) 2_655 . ?

loop_
_geom_bond_atom_site_label_1
_geom_bond_atom_site_label_2
_geom_bond_distance
_geom_bond_site_symmetry_2
_geom_bond_publ_flag
Fe N3 1.841(7) 2_655 y
Fe N3 1.841(7) . ?
Fe O1 1.912(5) . y
Fe O1 1.912(5) 2_655 ?
Fe N1 1.968(6) . y
Fe N1 1.968(7) 2_655 ?
O1 N2 1.333(8) . y
N1 C5 1.341(10) . y
N1 C1 1.346(11) . ?
N4 N3 1.298(8) . y
N4 C5 1.399(10) . y
N3 C6 1.400(10) . y
N2 C6 1.311(10) . y
C12 C11 1.388(13) . ?
C12 C7 1.391(12) . ?
C11 C10 1.399(13) . ?
C10 C9 1.373(14) . ?
C9 C8 1.358(14) . ?
C8 C7 1.414(11) . ?
C7 C6 1.472(12) . ?
C5 C4 1.380(11) . ?
C1 C2 1.384(13) . ?
C2 C3 1.371(14) . ?
C3 C4 1.374(13) . ?
C1S Cl1S 1.601(9) 2_655 ?
C1S Cl1S 1.601(9) . ?
